data_4030196
loop_
_publ_author_name
'Martin, C.'
'Bourgault, D.'
'Michel, C.'
'Provost, J.'
'Hervieu, M.'
'Raveau, B.'

_publ_section_title
;
 Tl0.5Pb0.5Sr2CuO(5-delta), a new member of the intergrowth family
 TlA2Ca(m-1)CumO(2m+3)
;
_journal_name_full 'European Journal of Solid State and Inorganic Chemistry'
_journal_page_first 1
_journal_page_last 6
_journal_volume 26
_journal_year 1989
_chemical_formula_sum 'Cu O5 Pb0.5 Sr2 Tl0.5'
_chemical_formula_weight 524.58
_space_group_IT_number 123
_symmetry_cell_setting tetragonal
_symmetry_Int_Tables_number 123
_symmetry_space_group_name_Hall '-P 4 2'
_symmetry_space_group_name_H-M 'P 4/m m m'
_cell_angle_alpha 90
_cell_angle_beta 90
_cell_angle_gamma 90
_cell_formula_units_Z 1
_cell_length_a 3.738
_cell_length_b 3.738
_cell_length_c 9.01
_cell_volume 125.894
_diffrn_ambient_temperature 293
_diffrn_radiation_probe x-ray
_diffrn_radiation_type CuK\a
_diffrn_radiation_wavelength 1.542
_exptl_crystal_density_diffrn 6.919
_cod_data_source_file EJSSIC-1989-26-1-6.cif
_cod_data_source_block 1201-structure
_cod_database_code 4030196

loop_
_symmetry_equiv_pos_site_id
_symmetry_equiv_pos_as_xyz
1 x,y,z
2 -y,x,z
3 -x,-y,z
4 y,-x,z
5 x,-y,-z
6 y,x,-z
7 -x,y,-z
8 -y,-x,-z
9 -x,-y,-z
10 y,-x,-z
11 x,y,-z
12 -y,x,-z
13 -x,y,z
14 -y,-x,z
15 x,-y,z
16 y,x,z

loop_
_atom_site_label
_atom_site_type_symbol
_atom_site_thermal_displace_type
_atom_site_fract_x
_atom_site_fract_y
_atom_site_fract_z
_atom_site_occupancy
_atom_site_U_iso_or_equiv
Pb Pb Uiso 0.00000 0.00000 0.50000 0.501 0.0013
Tl Tl Uiso 0.00000 0.00000 0.50000 0.501 0.0013
Cu Cu Uiso 0.00000 0.00000 0.00000 1.000 0.0025
O1 O Uiso 0.00000 0.00000 0.273(7) 1.000 0.0127
O2 O Uiso 0.50000 0.50000 0.50000 1.000 0.0127
O3 O Uiso 0.50000 0.00000 0.00000 1.000 0.0127
Sr Sr Uiso 0.50000 0.50000 0.2050(10) 1.000 0.0089

loop_
_atom_type_symbol
_atom_type_description
_atom_type_scat_dispersion_real
_atom_type_scat_dispersion_imag
_atom_type_scat_source
Cu Cu -1.9646 0.5888 ' International Tables Vol C Tables 4.2.6.8 and 6.1.1.4'
O O 0.0492 0.0322 ' International Tables Vol C Tables 4.2.6.8 and 6.1.1.4'
Pb Pb -4.0753 8.5060 ' International Tables Vol C Tables 4.2.6.8 and 6.1.1.4'
Sr Sr -0.3528 1.8200 ' International Tables Vol C Tables 4.2.6.8 and 6.1.1.4'
Tl Tl -4.1627 8.0900 ' International Tables Vol C Tables 4.2.6.8 and 6.1.1.4'

loop_
_geom_angle_atom_site_label_1
_geom_angle_atom_site_label_2
_geom_angle_atom_site_label_3
_geom_angle
_geom_angle_site_symmetry_1
_geom_angle_site_symmetry_3
_geom_angle_publ_flag
O1 Pb O2 90.00 . . yes
O1 Pb O2 90.00 . 1_445 yes
O1 Pb O2 90.00 . 1_455 yes
O1 Pb O2 90.00 . 1_545 yes
O2 Pb O2 180.00 . 1_445 yes
O2 Pb O2 90.00 . 1_455 yes
O2 Pb O2 90.00 . 1_545 yes
O2 Pb O2 90.00 1_445 1_455 yes
O2 Pb O2 90.00 1_445 1_545 yes
O2 Pb O2 180.00 1_455 1_545 yes
O1 Tl O2 90.00 . . yes
O1 Tl O2 90.00 . 1_445 yes
O1 Tl O2 90.00 . 1_455 yes
O1 Tl O2 90.00 . 1_545 yes
O2 Tl O2 180.00 . 1_445 yes
O2 Tl O2 90.00 . 1_455 yes
O2 Tl O2 90.00 . 1_545 yes
O2 Tl O2 90.00 1_445 1_455 yes
O2 Tl O2 90.00 1_445 1_545 yes
O2 Tl O2 180.00 1_455 1_545 yes
O1 Cu O3 90.00 . . yes
O1 Cu O3 90.00 . 1_455 yes
O1 Cu O3 90.00 . 2_545 yes
O1 Cu O3 90.00 . 2_555 yes
O1 Cu O1 180.00 . 5_555 yes
O3 Cu O3 180.00 . 1_455 yes
O3 Cu O3 90.00 . 2_545 yes
O3 Cu O3 90.00 . 2_555 yes
O1 Cu O3 90.00 5_555 . yes
O3 Cu O3 90.00 1_455 2_545 yes
O3 Cu O3 90.00 1_455 2_555 yes
O1 Cu O3 90.00 5_555 1_455 yes
O3 Cu O3 180.00 2_545 2_555 yes
O1 Cu O3 90.00 5_555 2_545 yes
O1 Cu O3 90.00 5_555 2_555 yes
Pb O1 Cu 180.00(1) . . yes
Tl O1 Cu 180.00(1) . . yes
Pb O2 Pb 90.00 . 1_565 yes
Pb O2 Pb 90.00 . 1_655 yes
Pb O2 Pb 180.00 . 1_665 yes
Pb O2 Tl 90.00 1_565 . yes
Pb O2 Tl 90.00 1_655 . yes
Pb O2 Tl 180.00 1_665 . yes
Pb O2 Pb 180.00 1_565 1_655 yes
Pb O2 Pb 90.00 1_565 1_665 yes
Pb O2 Pb 90.00 1_655 1_665 yes
Cu O3 Cu 180.00 . 1_655 yes

loop_
_geom_bond_atom_site_label_1
_geom_bond_atom_site_label_2
_geom_bond_distance
_geom_bond_site_symmetry_2
_geom_bond_publ_flag
Pb O1 2.05(6) . yes
Pb O2 2.6432 . yes
Pb O2 2.6432 1_445 yes
Pb O2 2.6432 1_455 yes
Pb O2 2.6432 1_545 yes
Tl O1 2.05(6) . yes
Tl O2 2.6432 . yes
Tl O2 2.6432 1_445 yes
Tl O2 2.6432 1_455 yes
Tl O2 2.6432 1_545 yes
Cu O1 2.46(6) . yes
Cu O3 1.8690 . yes
Cu O3 1.8690 1_455 yes
Cu O3 1.8690 2_545 yes
Cu O3 1.8690 2_555 yes
Cu O1 2.46(6) 5_555 yes
